data_7706336
loop_
_publ_author_name
'Deorukhkar, Neel'
'Besnard, C\'eline'
'Gu\'en\'ee, Laure'
'Piguet, Claude'

_publ_section_title
;
 Tuning spin-crossover transition temperatures in non-symmetrical
 homoleptic meridional/facial [Fe(didentate)<sub>3</sub>]<sup>2+</sup>
 complexes: what for and who cares about it?
;
_journal_issue 4
_journal_name_full 'Dalton transactions (Cambridge, England : 2003)'
_journal_page_first 1206
_journal_page_last 1223
_journal_paper_doi 10.1039/d0dt03828h
_journal_volume 50
_journal_year 2021
_chemical_formula_moiety '2(C36 H30 Fe N12), 0.562(Cl O4), 3.438(F6 P), C H4 O'
_chemical_formula_sum 'C73 H64 Cl0.56 F20.63 Fe2 N24 O3.25 P3.44'
_chemical_formula_weight 1959.46
_space_group_crystal_system monoclinic
_space_group_IT_number 14
_space_group_name_Hall '-P 2yn'
_space_group_name_H-M_alt 'P 1 21/n 1'
_atom_sites_solution_hydrogens geom
_atom_sites_solution_primary dual
_audit_creation_date 2020-04-14
_audit_creation_method
;
Olex2 1.3
(compiled 2020.02.04 svn.rd84adfe8 for OlexSys, GUI svn.r6032)
;
_audit_update_record
;
2020-10-30 deposited with the CCDC.	2020-12-15 downloaded from the CCDC.
;
_cell_angle_alpha 90
_cell_angle_beta 98.075(2)
_cell_angle_gamma 90
_cell_formula_units_Z 4
_cell_length_a 19.0452(4)
_cell_length_b 21.4963(4)
_cell_length_c 19.0632(5)
_cell_measurement_reflns_used 15258
_cell_measurement_temperature 150.00(10)
_cell_measurement_theta_max 66.9030
_cell_measurement_theta_min 2.3230
_cell_volume 7727.1(3)
_computing_cell_refinement 'CrysAlisPro 1.171.41.53a (Rigaku OD, 2020)'
_computing_data_collection 'CrysAlisPro 1.171.41.53a (Rigaku OD, 2020)'
_computing_data_reduction 'CrysAlisPro 1.171.41.53a (Rigaku OD, 2020)'
_computing_molecular_graphics 'Olex2 1.3 (Dolomanov et al., 2009)'
_computing_publication_material 'Olex2 1.3 (Dolomanov et al., 2009)'
_computing_structure_refinement 'SHELXL 2018/3 (Sheldrick, 2015)'
_computing_structure_solution 'SHELXT  (Sheldrick, 2015)'
_diffrn_ambient_environment N~2~
_diffrn_ambient_temperature 150.00(10)
_diffrn_detector 'Hybrid Pixel Array Detector'
_diffrn_detector_area_resol_mean 10.0000
_diffrn_detector_type HyPix-Arc
_diffrn_measured_fraction_theta_full 0.973
_diffrn_measured_fraction_theta_max 0.953
_diffrn_measurement_details
;
List of Runs (angles in degrees, time in seconds):

  # Type    Start    End  Width  t~exp~   \w     \q     \k     \f   Frames
#--------------------------------------------------------------------------
  1  \w    -67.00 -17.00   0.50   80.00    --  -52.43 125.00-150.00  100
  2  \w    -60.00 -35.00   0.50   80.00    --  -52.43 125.00  60.00   50
  3  \w    -70.00 -22.00   0.50   80.00    --  -52.43 125.00 120.00   96
  4  \w    -48.00 -23.00   0.50   80.00    --  -52.43 125.00   0.00   50
  5  \w    -76.00 -25.00   0.50   80.00    --  -52.43 125.00 -90.00  102
  6  \w    -93.00 -25.00   0.50   80.00    --  -52.43 -15.00 150.00  136
  7  \w    -88.00 -25.00   0.50   80.00    --  -52.43 -15.00  30.00  126
  8  \w     54.00 103.00   0.50   80.00    --   66.75  15.00   0.00   98
  9  \w     70.00 107.00   0.50   80.00    --   66.75  15.00  90.00   74
 10  \w     38.00  72.00   0.50   80.00    --   66.75  15.00-150.00   68
 11  \w     34.00  68.00   0.50   80.00    --   66.75-125.00  60.00   68
 12  \w     49.00  90.00   0.50   80.00    --   66.75-125.00-180.00   82
 13  \w     36.00  62.00   0.50   80.00    --   66.75-125.00  30.00   52
 14  \w     58.00  92.00   0.50   80.00    --   66.75-125.00   0.00   68
 15  \w     47.00  73.00   0.50   80.00    --   66.75-125.00 120.00   52
 16  \w     72.00 109.00   0.50   80.00    --   66.75  15.00-120.00   74
 17  \w     45.00  71.00   0.50   80.00    --   66.75  15.00-120.00   52
 18  \w     47.00 100.00   0.50   80.00    --   66.75  15.00 150.00  106
 19  \w     36.00  91.00   0.50   80.00    --   66.75-125.00 -60.00  110
 20  \w     52.00  79.00   0.50   80.00    --   66.75-125.00 150.00   54
 21  \w     69.00 107.00   0.50   80.00    --   66.75  15.00  30.00   76
 22  \w     46.00  71.00   0.50   80.00    --   66.75-125.00 -30.00   50
;
_diffrn_measurement_device 'four-circle diffractometer'
_diffrn_measurement_device_type 'XtaLAB Synergy, Dualflex, HyPix-Arc'
_diffrn_measurement_method '\w scans'
_diffrn_orient_matrix_type 'CrysAlisPro convention (1999,Acta A55,543-557)'
_diffrn_orient_matrix_UB_11 -0.0195758000
_diffrn_orient_matrix_UB_12 0.0553510000
_diffrn_orient_matrix_UB_13 0.0448568000
_diffrn_orient_matrix_UB_21 -0.0734688000
_diffrn_orient_matrix_UB_22 -0.0290137000
_diffrn_orient_matrix_UB_23 0.0030070000
_diffrn_orient_matrix_UB_31 0.0298118000
_diffrn_orient_matrix_UB_32 -0.0351413000
_diffrn_orient_matrix_UB_33 0.0681124000
_diffrn_radiation_monochromator mirror
_diffrn_radiation_probe x-ray
_diffrn_radiation_type 'Cu K\a'
_diffrn_radiation_wavelength 1.54184
_diffrn_reflns_av_R_equivalents 0.0572
_diffrn_reflns_av_unetI/netI 0.0597
_diffrn_reflns_Laue_measured_fraction_full 0.973
_diffrn_reflns_Laue_measured_fraction_max 0.953
_diffrn_reflns_limit_h_max 23
_diffrn_reflns_limit_h_min -22
_diffrn_reflns_limit_k_max 25
_diffrn_reflns_limit_k_min -25
_diffrn_reflns_limit_l_max 22
_diffrn_reflns_limit_l_min -20
_diffrn_reflns_number 56784
_diffrn_reflns_point_group_measured_fraction_full 0.973
_diffrn_reflns_point_group_measured_fraction_max 0.953
_diffrn_reflns_theta_full 67.684
_diffrn_reflns_theta_max 70.252
_diffrn_reflns_theta_min 3.116
_diffrn_source 'micro-focus sealed X-ray tube'
_diffrn_source_type 'PhotonJet (Cu) X-ray Source'
_exptl_absorpt_coefficient_mu 4.911
_exptl_absorpt_correction_T_max 0.948
_exptl_absorpt_correction_T_min 0.708
_exptl_absorpt_correction_type gaussian
_exptl_absorpt_process_details
;
CrysAlisPro 1.171.41.53a (Rigaku Oxford Diffraction, 2020)
Numerical absorption correction based on gaussian integration over
			a multifaceted crystal model
Empirical absorption correction using spherical harmonics,
 implemented in SCALE3 ABSPACK scaling algorithm.
;
_exptl_crystal_colour red
_exptl_crystal_colour_primary red
_exptl_crystal_density_diffrn 1.684
_exptl_crystal_description prism
_exptl_crystal_F_000 3979
_exptl_crystal_size_max 0.082
_exptl_crystal_size_mid 0.037
_exptl_crystal_size_min 0.022
_refine_diff_density_max 1.204
_refine_diff_density_min -0.710
_refine_diff_density_rms 0.075
_refine_ls_extinction_method none
_refine_ls_goodness_of_fit_ref 1.035
_refine_ls_hydrogen_treatment constr
_refine_ls_matrix_type full
_refine_ls_number_parameters 1227
_refine_ls_number_reflns 14030
_refine_ls_number_restraints 207
_refine_ls_restrained_S_all 1.032
_refine_ls_R_factor_all 0.1190
_refine_ls_R_factor_gt 0.0764
_refine_ls_shift/su_max 0.001
_refine_ls_shift/su_mean 0.000
_refine_ls_structure_factor_coef Fsqd
_refine_ls_weighting_details 'w=1/[\s^2^(Fo^2^)+(0.1098P)^2^+11.5216P] where P=(Fo^2^+2Fc^2^)/3'
_refine_ls_weighting_scheme calc
_refine_ls_wR_factor_gt 0.2007
_refine_ls_wR_factor_ref 0.2256
_reflns_Friedel_coverage 0.000
_reflns_number_gt 8942
_reflns_number_total 14030
_reflns_threshold_expression 'I > 2\s(I)'
_cod_data_source_file d0dt03828h2.cif
_cod_data_source_block 13_FeL7PF6ClO4
_cod_depositor_comments 'Adding full bibliography for 7706322--7706338.cif.'
_cod_database_code 7706336
_shelx_shelxl_version_number 2018/3
_chemical_oxdiff_formula 'C73 H61 Cl0.551 F20.691 Fe2 N24 O3.206 P3.449'
_shelx_space_group_comment
;
The symmetry employed for this shelxl refinement is uniquely defined
by the following loop, which should always be used as a source of
symmetry information in preference to the above space-group names.
They are only intended as comments.
;
_reflns_odcompleteness_completeness 97.45
_reflns_odcompleteness_iscentric 1
_reflns_odcompleteness_theta 66.49
_olex2_refinement_description
;
1. Fixed Uiso
 At 1.2 times of:
  All C(H) groups
 At 1.5 times of:
  All C(H,H,H) groups, All O(H) groups
2. Restrained distances
 P4-F20 = P4-F21 = P4-F19 = P4-F22 = P4-F24 = P4-F23
 1.6 with sigma of 0.02
 Cl1-O2 = Cl1-O4 = Cl1-O1 = Cl1-O3
 1.5 with sigma of 0.02
 F24-F20
 2.24 with sigma of 0.04
 O2-O3
 2.45 with sigma of 0.04
 F21-F23
 2.24 with sigma of 0.04
 F21-F19
 2.24 with sigma of 0.04
 F19-F20
 2.24 with sigma of 0.04
 F24-F23
 2.24 with sigma of 0.04
 O2-O3 = O2-O4 = O3-O4 = O1-O2 = O1-O3 = O1-O4
 2.45 with sigma of 0.04
 F22-F23
 2.24 with sigma of 0.04
 F22-F21
 2.24 with sigma of 0.04
 F21-F20
 2.24 with sigma of 0.04
 F20-F22
 2.24 with sigma of 0.04
 F23-F19
 2.24 with sigma of 0.04
 F24-F19
 2.24 with sigma of 0.04
 F24-F22
 2.24 with sigma of 0.04
 O2-O4
 2.45 with sigma of 0.04
 O4-O3
 2.45 with sigma of 0.04
 P4-F23 \\sim P4-F22 \\sim P4-F20 \\sim P4-F19 \\sim P4-F24 \\sim P4-F21
 with sigma of 0.02
 O36-C37A \\sim O38-C37B
 with sigma of 0.02
 F23-F22 \\sim F23-F19 \\sim F23-F24 \\sim F23-F21 \\sim F20-F22 \\sim F20-F19
\\sim F20-F24 \\sim F20-F21
 with sigma of 0.04
 F23-F20 \\sim F22-F19 \\sim F21-F24
 with sigma of 0.05
3. Uiso/Uaniso restraints and constraints
O36 \\sim C37A \\sim O38 \\sim C37B: within 2A with sigma of 0.04 and sigma for
terminal atoms of 0.08 within 2A
Cl1 \\sim O1 \\sim O2 \\sim O3 \\sim O4: within 1A with sigma of 0.04 and sigma
for terminal atoms of 0.08 within 1A
Cl1 \\sim O1 \\sim O2 \\sim O3 \\sim O4 \\sim P4 \\sim F19 \\sim F20 \\sim F21
\\sim F22 \\sim F23 \\sim F24: within 1A with sigma of 0.04 and sigma for
terminal atoms of 0.08 within 1A
4. Rigid body (RIGU) restrains
 O38, C37B
 with sigma for 1-2 distances of 0.004 and sigma for 1-3 distances of 0.004
 P4, F19, F20, F21, F22, F23, F24
 with sigma for 1-2 distances of 0.004 and sigma for 1-3 distances of 0.004
 O36, C37A
 with sigma for 1-2 distances of 0.004 and sigma for 1-3 distances of 0.004
5. Others
 Sof(P4)=Sof(F19)=Sof(F20)=Sof(F21)=Sof(F22)=Sof(F23)=Sof(F24)=1-FVAR(1)
 Sof(Cl1)=Sof(O1)=Sof(O2)=Sof(O3)=Sof(O4)=FVAR(1)
 Sof(O38)=Sof(H38)=Sof(C37B)=Sof(H37D)=Sof(H37E)=Sof(H37F)=1-FVAR(2)
 Sof(O36)=Sof(H36)=Sof(C37A)=Sof(H37A)=Sof(H37B)=Sof(H37C)=FVAR(2)
6.a Aromatic/amide H refined with riding coordinates:
 C2(H2), C3(H3), C4(H4), C5(H5), C9(H9), C10(H10), C11(H11), C13(H13),
 C14(H14), C15(H15), C16(H16), C21(H21), C22(H22), C23(H23), C25(H25), C26(H26),
  C27(H27), C28(H28), C33(H33), C34(H34), C35(H35), C2B(H2B), C3B(H3B),
 C4B(H4B), C5B(H5B), C9B(H9B), C10B(H10B), C11B(H11B), C13B(H13B), C14B(H14B),
 C15B(H15B), C16B(H16B), C21B(H21B), C22B(H22B), C23B(H23B), C25B(H25B),
 C26B(H26B), C27B(H27B), C28B(H28B), C33B(H33B), C34B(H34B), C35B(H35B)
6.b Tetrahedral OH refined with riding coordinates:
 O38(H38)
6.c Idealised Me refined as rotating group:
 C7(H7A,H7B,H7C), C18(H18A,H18B,H18C), C30(H30A,H30B,H30C), C7B(H7BA,H7BB,
 H7BC), C18B(H18D,H18E,H18F), C30B(H30D,H30E,H30F), C37A(H37A,H37B,H37C),
 C37B(H37D,H37E,H37F)
6.d Idealised tetrahedral OH refined as rotating group:
 O36(H36)
;
_olex2_submission_special_instructions 'No special instructions were received'
_oxdiff_exptl_absorpt_empirical_details
;
Empirical correction (ABSPACK) includes:
- Absorption correction using spherical harmonics
- Frame scaling
;
_oxdiff_exptl_absorpt_empirical_full_max 1.397
_oxdiff_exptl_absorpt_empirical_full_min 0.675

loop_
_space_group_symop_operation_xyz
'x, y, z'
'-x+1/2, y+1/2, -z+1/2'
'-x, -y, -z'
'x-1/2, -y-1/2, z-1/2'

loop_
_atom_site_label
_atom_site_type_symbol
_atom_site_fract_x
_atom_site_fract_y
_atom_site_fract_z
_atom_site_U_iso_or_equiv
_atom_site_adp_type
_atom_site_occupancy
_atom_site_site_symmetry_order
_atom_site_calc_flag
_atom_site_refinement_flags_posn
_atom_site_refinement_flags_adp
_atom_site_refinement_flags_occupancy
_atom_site_disorder_assembly
_atom_site_disorder_group
Fe1 Fe 0.72629(4) 0.54490(4) 0.20703(4) 0.0404(2) Uani 1 1 d . . . . .
N1 N 0.6240(2) 0.5360(2) 0.1693(3) 0.0483(11) Uani 1 1 d . . . . .
N2 N 0.7012(2) 0.4732(2) 0.2664(3) 0.0504(11) Uani 1 1 d . . . . .
N3 N 0.82818(19) 0.54187(18) 0.2455(2) 0.0399(10) Uani 1 1 d . . . . .
N4 N 0.7599(2) 0.48474(19) 0.1396(2) 0.0435(10) Uani 1 1 d . . . . .
N5 N 0.7042(2) 0.6089(2) 0.2743(2) 0.0461(11) Uani 1 1 d . . . . .
N6 N 0.7385(2) 0.6200(2) 0.1508(2) 0.0447(10) Uani 1 1 d . . . . .
N7 N 0.5207(2) 0.4894(2) 0.1768(3) 0.0664(15) Uani 1 1 d . . . . .
N8 N 0.7263(3) 0.3935(3) 0.3532(3) 0.0728(16) Uani 1 1 d . . . . .
N9 N 0.9289(2) 0.4879(2) 0.2559(3) 0.0501(11) Uani 1 1 d . . . . .
N10 N 0.7469(3) 0.4198(2) 0.0372(2) 0.0552(12) Uani 1 1 d . . . . .
N11 N 0.6814(2) 0.7083(2) 0.2955(3) 0.0542(12) Uani 1 1 d . . . . .
N12 N 0.7678(3) 0.6732(2) 0.0488(3) 0.0610(13) Uani 1 1 d . . . . .
C1 C 0.5724(3) 0.5611(3) 0.1177(3) 0.0501(14) Uani 1 1 d . . . . .
C2 C 0.5760(3) 0.6068(3) 0.0671(3) 0.0603(16) Uani 1 1 d . . . . .
H2 H 0.619446 0.627181 0.062880 0.072 Uiso 1 1 calc R U . . .
C3 C 0.5144(3) 0.6220(3) 0.0229(4) 0.0707(19) Uani 1 1 d . . . . .
H3 H 0.515447 0.653017 -0.012492 0.085 Uiso 1 1 calc R U . . .
C4 C 0.4508(3) 0.5920(3) 0.0300(4) 0.079(2) Uani 1 1 d . . . . .
H4 H 0.409029 0.604480 0.000032 0.094 Uiso 1 1 calc R U . . .
C5 C 0.4457(3) 0.5465(3) 0.0770(4) 0.075(2) Uani 1 1 d . . . . .
H5 H 0.402270 0.525555 0.079891 0.090 Uiso 1 1 calc R U . . .
C6 C 0.5086(3) 0.5315(3) 0.1220(4) 0.0629(17) Uani 1 1 d . . . . .
C7 C 0.4670(3) 0.4466(4) 0.1989(5) 0.093(3) Uani 1 1 d . . . . .
H7A H 0.483516 0.403575 0.196525 0.139 Uiso 1 1 calc R U . . .
H7B H 0.422135 0.451620 0.167274 0.139 Uiso 1 1 calc R U . . .
H7C H 0.459718 0.456252 0.247636 0.139 Uiso 1 1 calc R U . . .
C8 C 0.6312(3) 0.4584(3) 0.2591(4) 0.0608(16) Uani 1 1 d . . . . .
C9 C 0.6075(4) 0.4137(4) 0.3027(4) 0.087(2) Uani 1 1 d . . . . .
H9 H 0.558362 0.404958 0.300845 0.105 Uiso 1 1 calc R U . . .
C10 C 0.6576(4) 0.3824(4) 0.3490(4) 0.090(2) Uani 1 1 d . . . . .
H10 H 0.642049 0.351609 0.379118 0.108 Uiso 1 1 calc R U . . .
C11 C 0.7456(3) 0.4383(3) 0.3122(3) 0.0560(15) Uani 1 1 d . . . . .
H11 H 0.794888 0.446668 0.315263 0.067 Uiso 1 1 calc R U . . .
C12 C 0.8749(2) 0.5677(2) 0.3006(3) 0.0410(12) Uani 1 1 d . . . . .
C13 C 0.8686(3) 0.6190(2) 0.3446(3) 0.0463(13) Uani 1 1 d . . . . .
H13 H 0.826138 0.642718 0.340555 0.056 Uiso 1 1 calc R U . . .
C14 C 0.9264(3) 0.6338(3) 0.3939(3) 0.0553(14) Uani 1 1 d . . . . .
H14 H 0.923918 0.668551 0.424263 0.066 Uiso 1 1 calc R U . . .
C15 C 0.9891(3) 0.5980(3) 0.3999(3) 0.0612(16) Uani 1 1 d . . . . .
H15 H 1.027836 0.609144 0.434568 0.073 Uiso 1 1 calc R U . . .
C16 C 0.9959(3) 0.5480(3) 0.3575(3) 0.0556(15) Uani 1 1 d . . . . .
H16 H 1.038041 0.523843 0.362299 0.067 Uiso 1 1 calc R U . . .
C17 C 0.9380(3) 0.5339(2) 0.3066(3) 0.0438(12) Uani 1 1 d . . . . .
C18 C 0.9801(3) 0.4390(3) 0.2477(4) 0.0717(19) Uani 1 1 d . . . . .
H18A H 0.955728 0.398789 0.242350 0.108 Uiso 1 1 calc R U . . .
H18B H 1.016276 0.437991 0.289660 0.108 Uiso 1 1 calc R U . . .
H18C H 1.002738 0.447387 0.205566 0.108 Uiso 1 1 calc R U . . .
C19 C 0.8624(3) 0.4952(2) 0.2199(3) 0.0431(12) Uani 1 1 d . . . . .
C20 C 0.8269(3) 0.4629(2) 0.1582(3) 0.0470(13) Uani 1 1 d . . . . .
C21 C 0.8547(3) 0.4183(3) 0.1180(3) 0.0536(14) Uani 1 1 d . . . . .
H21 H 0.901223 0.402373 0.130849 0.064 Uiso 1 1 calc R U . . .
C22 C 0.8114(4) 0.3977(3) 0.0578(3) 0.0605(16) Uani 1 1 d . . . . .
H22 H 0.828966 0.366188 0.030030 0.073 Uiso 1 1 calc R U . . .
C23 C 0.7229(3) 0.4621(3) 0.0792(3) 0.0521(14) Uani 1 1 d . . . . .
H23 H 0.676192 0.477481 0.065735 0.063 Uiso 1 1 calc R U . . .
C24 C 0.6896(3) 0.6134(3) 0.3440(3) 0.0510(14) Uani 1 1 d . . . . .
C25 C 0.6906(3) 0.5697(3) 0.3971(3) 0.0566(15) Uani 1 1 d . . . . .
H25 H 0.701430 0.527340 0.389382 0.068 Uiso 1 1 calc R U . . .
C26 C 0.6752(3) 0.5901(4) 0.4624(4) 0.0723(19) Uani 1 1 d . . . . .
H26 H 0.676508 0.561625 0.500706 0.087 Uiso 1 1 calc R U . . .
C27 C 0.6576(3) 0.6524(4) 0.4720(4) 0.077(2) Uani 1 1 d . . . . .
H27 H 0.645494 0.664814 0.516635 0.092 Uiso 1 1 calc R U . . .
C28 C 0.6571(3) 0.6959(4) 0.4206(4) 0.0699(18) Uani 1 1 d . . . . .
H28 H 0.645254 0.738065 0.428384 0.084 Uiso 1 1 calc R U . . .
C29 C 0.6746(3) 0.6764(3) 0.3566(3) 0.0536(14) Uani 1 1 d . . . . .
C30 C 0.6683(4) 0.7758(3) 0.2856(4) 0.0715(19) Uani 1 1 d . . . . .
H30A H 0.713654 0.797778 0.288740 0.107 Uiso 1 1 calc R U . . .
H30B H 0.641756 0.791076 0.322609 0.107 Uiso 1 1 calc R U . . .
H30C H 0.640654 0.783127 0.238992 0.107 Uiso 1 1 calc R U . . .
C31 C 0.7010(3) 0.6666(2) 0.2485(3) 0.0458(13) Uani 1 1 d . . . . .
C32 C 0.7235(2) 0.6754(2) 0.1797(3) 0.0436(12) Uani 1 1 d . . . . .
C33 C 0.7312(3) 0.7303(3) 0.1438(3) 0.0540(14) Uani 1 1 d . . . . .
H33 H 0.721144 0.769231 0.163835 0.065 Uiso 1 1 calc R U . . .
C34 C 0.7537(3) 0.7272(3) 0.0784(4) 0.0606(16) Uani 1 1 d . . . . .
H34 H 0.759382 0.764741 0.053494 0.073 Uiso 1 1 calc R U . . .
C35 C 0.7597(3) 0.6224(3) 0.0865(3) 0.0500(13) Uani 1 1 d . . . . .
H35 H 0.769993 0.583819 0.065943 0.060 Uiso 1 1 calc R U . . .
C39 C 0.5905(3) 0.4943(3) 0.2032(4) 0.0572(15) Uani 1 1 d . . . . .
Fe1B Fe 0.77639(4) 0.40850(4) 0.75885(5) 0.0469(2) Uani 1 1 d . . . . .
N1B N 0.6735(2) 0.4072(2) 0.7348(2) 0.0499(11) Uani 1 1 d . . . . .
N2B N 0.7913(2) 0.3361(2) 0.6954(3) 0.0534(12) Uani 1 1 d . . . . .
N3B N 0.8804(2) 0.3971(2) 0.7861(3) 0.0513(11) Uani 1 1 d . . . . .
N4B N 0.7515(2) 0.3499(2) 0.8336(3) 0.0523(11) Uani 1 1 d . . . . .
N5B N 0.7961(2) 0.4722(2) 0.6889(2) 0.0455(10) Uani 1 1 d . . . . .
N6B N 0.7716(2) 0.4853(2) 0.8167(3) 0.0522(12) Uani 1 1 d . . . . .
N7B N 0.5686(2) 0.3658(2) 0.7498(3) 0.0580(13) Uani 1 1 d . . . . .
N8B N 0.7574(3) 0.2640(3) 0.6014(3) 0.0763(16) Uani 1 1 d . . . . .
N9B N 0.9742(2) 0.3366(2) 0.7803(3) 0.0582(13) Uani 1 1 d . . . . .
N10B N 0.7781(3) 0.2870(2) 0.9369(3) 0.0608(13) Uani 1 1 d . . . . .
N11B N 0.8307(2) 0.5701(2) 0.6697(3) 0.0510(11) Uani 1 1 d . . . . .
N12B N 0.7573(3) 0.5395(2) 0.9239(3) 0.0728(16) Uani 1 1 d . . . . .
C1B C 0.6212(3) 0.4342(3) 0.6859(3) 0.0542(14) Uani 1 1 d . . . . .
C2B C 0.6252(3) 0.4810(3) 0.6359(3) 0.0641(17) Uani 1 1 d . . . . .
H2B H 0.669106 0.499767 0.629901 0.077 Uiso 1 1 calc R U . . .
C3B C 0.5634(3) 0.4987(4) 0.5962(4) 0.077(2) Uani 1 1 d . . . . .
H3B H 0.564751 0.529789 0.560994 0.093 Uiso 1 1 calc R U . . .
C4B C 0.4988(3) 0.4729(4) 0.6052(4) 0.079(2) Uani 1 1 d . . . . .
H4B H 0.457120 0.487326 0.576611 0.094 Uiso 1 1 calc R U . . .
C5B C 0.4932(3) 0.4277(4) 0.6534(4) 0.076(2) Uani 1 1 d . . . . .
H5B H 0.448883 0.409393 0.658807 0.091 Uiso 1 1 calc R U . . .
C6B C 0.5558(3) 0.4094(3) 0.6945(3) 0.0542(14) Uani 1 1 d . . . . .
C7B C 0.5148(3) 0.3269(3) 0.7758(4) 0.0726(19) Uani 1 1 d . . . . .
H7BA H 0.513400 0.336041 0.825946 0.109 Uiso 1 1 calc R U . . .
H7BB H 0.526589 0.282973 0.770383 0.109 Uiso 1 1 calc R U . . .
H7BC H 0.468327 0.335721 0.748490 0.109 Uiso 1 1 calc R U . . .
C8B C 0.8599(3) 0.3172(3) 0.6975(3) 0.0554(15) Uani 1 1 d . . . . .
C9B C 0.8790(4) 0.2750(3) 0.6498(4) 0.0683(18) Uani 1 1 d . . . . .
H9B H 0.927188 0.263668 0.649639 0.082 Uiso 1 1 calc R U . . .
C10B C 0.8258(4) 0.2499(3) 0.6022(4) 0.078(2) Uani 1 1 d . . . . .
H10B H 0.838251 0.221038 0.568249 0.093 Uiso 1 1 calc R U . . .
C11B C 0.7440(3) 0.3074(3) 0.6481(3) 0.0604(16) Uani 1 1 d . . . . .
H11B H 0.695773 0.318883 0.647426 0.072 Uiso 1 1 calc R U . . .
C12B C 0.9359(3) 0.4189(3) 0.8344(3) 0.0596(15) Uani 1 1 d . . . . .
C13B C 0.9430(4) 0.4709(3) 0.8782(4) 0.077(2) Uani 1 1 d . . . . .
H13B H 0.904361 0.498499 0.880276 0.093 Uiso 1 1 calc R U . . .
C14B C 1.0073(4) 0.4811(4) 0.9182(4) 0.087(2) Uani 1 1 d . . . . .
H14B H 1.013896 0.517516 0.946635 0.104 Uiso 1 1 calc R U . . .
C15B C 1.0631(4) 0.4397(4) 0.9185(5) 0.088(2) Uani 1 1 d . . . . .
H15B H 1.106139 0.447215 0.949086 0.106 Uiso 1 1 calc R U . . .
C16B C 1.0578(4) 0.3889(4) 0.8763(4) 0.079(2) Uani 1 1 d . . . . .
H16B H 1.095926 0.360320 0.876821 0.095 Uiso 1 1 calc R U . . .
C17B C 0.9953(3) 0.3807(3) 0.8329(4) 0.0622(16) Uani 1 1 d . . . . .
C18B C 1.0199(4) 0.2853(3) 0.7633(4) 0.084(2) Uani 1 1 d . . . . .
H18D H 1.060003 0.280866 0.801249 0.126 Uiso 1 1 calc R U . . .
H18E H 1.037717 0.294197 0.718525 0.126 Uiso 1 1 calc R U . . .
H18F H 0.992549 0.246524 0.758678 0.126 Uiso 1 1 calc R U . . .
C19B C 0.9072(3) 0.3488(3) 0.7541(3) 0.0509(14) Uani 1 1 d . . . . .
C20B C 0.6824(3) 0.3345(2) 0.8296(3) 0.0499(13) Uani 1 1 d . . . . .
C21B C 0.6587(3) 0.2967(3) 0.8799(3) 0.0596(16) Uani 1 1 d . . . . .
H21B H 0.609960 0.286310 0.878165 0.072 Uiso 1 1 calc R U . . .
C22B C 0.7102(4) 0.2744(3) 0.9335(3) 0.0648(17) Uani 1 1 d . . . . .
H22B H 0.695296 0.248934 0.969397 0.078 Uiso 1 1 calc R U . . .
C23B C 0.7957(3) 0.3240(3) 0.8860(3) 0.0558(14) Uani 1 1 d . . . . .
H23B H 0.844710 0.332735 0.887084 0.067 Uiso 1 1 calc R U . . .
C24B C 0.8129(3) 0.4759(3) 0.6203(3) 0.0469(13) Uani 1 1 d . . . . .
C25B C 0.8122(3) 0.4316(3) 0.5668(3) 0.0563(15) Uani 1 1 d . . . . .
H25B H 0.796389 0.390349 0.573471 0.068 Uiso 1 1 calc R U . . .
C26B C 0.8348(3) 0.4486(3) 0.5048(3) 0.0664(17) Uani 1 1 d . . . . .
H26B H 0.834888 0.418837 0.468071 0.080 Uiso 1 1 calc R U . . .
C27B C 0.8579(3) 0.5100(3) 0.4944(4) 0.0668(18) Uani 1 1 d . . . . .
H27B H 0.873885 0.520289 0.450785 0.080 Uiso 1 1 calc R U . . .
C28B C 0.8581(3) 0.5549(3) 0.5450(3) 0.0611(16) Uani 1 1 d . . . . .
H28B H 0.873211 0.596142 0.537425 0.073 Uiso 1 1 calc R U . . .
C29B C 0.8350(3) 0.5373(3) 0.6086(3) 0.0497(13) Uani 1 1 d . . . . .
C30B C 0.8485(3) 0.6359(3) 0.6805(4) 0.0670(18) Uani 1 1 d . . . . .
H30D H 0.878210 0.641277 0.726424 0.100 Uiso 1 1 calc R U . . .
H30E H 0.804798 0.660153 0.679771 0.100 Uiso 1 1 calc R U . . .
H30F H 0.874316 0.650383 0.642648 0.100 Uiso 1 1 calc R U . . .
C31B C 0.8061(3) 0.5296(3) 0.7155(3) 0.0470(13) Uani 1 1 d . . . . .
C32B C 0.7908(3) 0.5391(3) 0.7873(3) 0.0520(14) Uani 1 1 d . . . . .
C33B C 0.7942(3) 0.5933(3) 0.8254(4) 0.0642(17) Uani 1 1 d . . . . .
H33B H 0.808629 0.630982 0.805675 0.077 Uiso 1 1 calc R U . . .
C34B C 0.7762(4) 0.5921(3) 0.8930(4) 0.074(2) Uani 1 1 d . . . . .
H34B H 0.777093 0.629982 0.918808 0.089 Uiso 1 1 calc R U . . .
C35B C 0.7551(3) 0.4887(3) 0.8834(4) 0.0625(16) Uani 1 1 d . . . . .
H35B H 0.740398 0.451204 0.903328 0.075 Uiso 1 1 calc R U . . .
C39B C 0.6394(3) 0.3673(2) 0.7721(3) 0.0485(13) Uani 1 1 d . . . . .
Cl1 Cl 0.6361(4) 0.3037(3) 0.1485(3) 0.0611(15) Uani 0.562(8) 1 d D U P A -1
O1 O 0.6653(6) 0.2679(5) 0.0968(6) 0.100(4) Uani 0.562(8) 1 d D U P A -1
O2 O 0.6676(10) 0.3658(5) 0.1532(7) 0.121(7) Uani 0.562(8) 1 d D U P A -1
O3 O 0.6579(6) 0.2717(5) 0.2177(5) 0.071(3) Uani 0.562(8) 1 d D U P A -1
O4 O 0.5594(6) 0.3070(8) 0.1366(9) 0.116(6) Uani 0.562(8) 1 d D U P A -1
P1 P 0.95788(9) 0.31250(8) 0.40510(9) 0.0636(4) Uani 1 1 d . . . . .
F1 F 0.9268(2) 0.24765(17) 0.3778(2) 0.0786(11) Uani 1 1 d . . . . .
F2 F 0.9205(3) 0.3074(2) 0.4721(2) 0.1092(15) Uani 1 1 d . . . . .
F3 F 0.9897(2) 0.3786(2) 0.4288(3) 0.1052(15) Uani 1 1 d . . . . .
F4 F 0.9971(2) 0.3154(2) 0.3366(2) 0.0921(13) Uani 1 1 d . . . . .
F5 F 0.8912(2) 0.34683(18) 0.3622(2) 0.0892(13) Uani 1 1 d . . . . .
F6 F 1.0275(2) 0.2800(3) 0.4442(3) 0.1131(16) Uani 1 1 d . . . . .
P2 P 0.46556(11) 0.80065(10) 0.38770(13) 0.0826(6) Uani 1 1 d . . . . .
F7 F 0.5162(3) 0.8032(3) 0.3297(3) 0.138(2) Uani 1 1 d . . . . .
F8 F 0.4017(3) 0.7816(3) 0.3289(3) 0.1308(19) Uani 1 1 d . . . . .
F9 F 0.4500(3) 0.8719(2) 0.3752(3) 0.1235(18) Uani 1 1 d . . . . .
F10 F 0.4162(3) 0.8004(3) 0.4453(3) 0.135(2) Uani 1 1 d . . . . .
F11 F 0.5307(3) 0.8188(3) 0.4431(4) 0.145(2) Uani 1 1 d . . . . .
F12 F 0.4825(3) 0.7291(2) 0.3963(4) 0.135(2) Uani 1 1 d . . . . .
P3B P 0.35789(14) 0.33335(11) 0.30475(12) 0.0899(7) Uani 1 1 d . . . . .
F13B F 0.3920(3) 0.2787(3) 0.3404(4) 0.139(2) Uani 1 1 d . . . . .
F14B F 0.4341(5) 0.3693(4) 0.3437(5) 0.217(4) Uani 1 1 d . . . . .
F15B F 0.3217(3) 0.3635(3) 0.3569(3) 0.138(2) Uani 1 1 d . . . . .
F16B F 0.3426(4) 0.4005(4) 0.2675(5) 0.205(3) Uani 1 1 d . . . . .
F17B F 0.2950(3) 0.2979(3) 0.2670(3) 0.140(2) Uani 1 1 d . . . . .
F18B F 0.3992(5) 0.3334(4) 0.2425(4) 0.200(4) Uani 1 1 d . . . . .
P4 P 0.6261(6) 0.3159(4) 0.1534(5) 0.073(3) Uani 0.438(8) 1 d D U P A -2
F19 F 0.6606(7) 0.3110(6) 0.0835(6) 0.123(5) Uani 0.438(8) 1 d D U P A -2
F20 F 0.5905(6) 0.3795(4) 0.1273(5) 0.089(3) Uani 0.438(8) 1 d D . P A -2
F21 F 0.6928(5) 0.3526(5) 0.1904(8) 0.089(4) Uani 0.438(8) 1 d D U P A -2
F22 F 0.5894(5) 0.3210(4) 0.2224(5) 0.094(3) Uani 0.438(8) 1 d D . P A -2
F23 F 0.6617(7) 0.2531(4) 0.1825(7) 0.095(4) Uani 0.438(8) 1 d D U P A -2
F24 F 0.5609(7) 0.2786(6) 0.1155(9) 0.088(4) Uani 0.438(8) 1 d D U P A -2
O36 O 0.6179(12) 0.3127(12) 0.4820(15) 0.166(10) Uani 0.54(3) 1 d D U P B 1
H36 H 0.623565 0.290028 0.518244 0.248 Uiso 0.54(3) 1 calc R U P B 1
C37A C 0.5676(15) 0.3568(13) 0.4888(14) 0.146(11) Uani 0.54(3) 1 d D U P B 1
H37A H 0.582552 0.396760 0.471136 0.218 Uiso 0.54(3) 1 calc R U P B 1
H37B H 0.561768 0.360966 0.538899 0.218 Uiso 0.54(3) 1 calc R U P B 1
H37C H 0.522377 0.344274 0.461434 0.218 Uiso 0.54(3) 1 calc R U P B 1
O38 O 0.591(2) 0.275(2) 0.440(2) 0.229(16) Uani 0.46(3) 1 d D U P B 2
H38 H 0.582090 0.237443 0.445591 0.343 Uiso 0.46(3) 1 calc R U P B 2
C37B C 0.5323(18) 0.309(3) 0.445(3) 0.222(17) Uani 0.46(3) 1 d D U P B 2
H37D H 0.519992 0.333358 0.401017 0.333 Uiso 0.46(3) 1 calc R U P B 2
H37E H 0.541269 0.337464 0.485139 0.333 Uiso 0.46(3) 1 calc R U P B 2
H37F H 0.492921 0.281314 0.450943 0.333 Uiso 0.46(3) 1 calc R U P B 2

loop_
_atom_site_aniso_label
_atom_site_aniso_U_11
_atom_site_aniso_U_22
_atom_site_aniso_U_33
_atom_site_aniso_U_23
_atom_site_aniso_U_13
_atom_site_aniso_U_12
Fe1 0.0327(4) 0.0388(4) 0.0496(5) -0.0004(4) 0.0049(3) -0.0025(3)
N1 0.034(2) 0.043(2) 0.068(3) 0.003(2) 0.005(2) -0.0013(19)
N2 0.041(2) 0.050(3) 0.062(3) 0.002(2) 0.012(2) -0.001(2)
N3 0.030(2) 0.038(2) 0.051(3) -0.0021(19) 0.0014(18) -0.0004(17)
N4 0.042(2) 0.037(2) 0.051(3) 0.002(2) 0.004(2) -0.0054(18)
N5 0.032(2) 0.055(3) 0.051(3) 0.001(2) 0.0029(19) 0.0004(19)
N6 0.038(2) 0.044(2) 0.052(3) -0.003(2) 0.005(2) 0.0016(19)
N7 0.031(2) 0.060(3) 0.108(4) 0.009(3) 0.009(3) -0.007(2)
N8 0.062(3) 0.072(4) 0.087(4) 0.030(3) 0.021(3) 0.006(3)
N9 0.040(2) 0.048(3) 0.062(3) -0.002(2) 0.007(2) 0.010(2)
N10 0.071(3) 0.046(3) 0.047(3) -0.002(2) 0.005(2) -0.012(2)
N11 0.047(3) 0.050(3) 0.064(3) -0.010(2) 0.003(2) 0.007(2)
N12 0.061(3) 0.052(3) 0.072(4) 0.014(3) 0.017(3) 0.004(2)
C1 0.031(3) 0.045(3) 0.071(4) -0.004(3) -0.002(2) -0.002(2)
C2 0.051(3) 0.051(3) 0.074(4) 0.005(3) -0.011(3) -0.006(3)
C3 0.061(4) 0.056(4) 0.086(5) 0.004(3) -0.020(3) 0.002(3)
C4 0.046(4) 0.064(4) 0.116(6) -0.007(4) -0.024(4) 0.002(3)
C5 0.037(3) 0.066(4) 0.118(6) -0.011(4) -0.005(3) 0.000(3)
C6 0.044(3) 0.053(4) 0.088(5) 0.003(3) -0.002(3) 0.002(3)
C7 0.038(3) 0.083(5) 0.157(8) 0.026(5) 0.014(4) -0.011(3)
C8 0.040(3) 0.055(3) 0.089(5) 0.016(3) 0.017(3) -0.002(3)
C9 0.051(4) 0.091(5) 0.121(7) 0.044(5) 0.015(4) -0.005(4)
C10 0.077(5) 0.089(5) 0.106(6) 0.048(5) 0.026(4) -0.003(4)
C11 0.048(3) 0.055(3) 0.066(4) 0.012(3) 0.012(3) 0.008(3)
C12 0.030(2) 0.042(3) 0.051(3) 0.003(2) 0.003(2) -0.001(2)
C13 0.038(3) 0.048(3) 0.053(3) -0.004(3) 0.005(2) 0.003(2)
C14 0.049(3) 0.059(4) 0.055(4) -0.006(3) -0.001(3) 0.003(3)
C15 0.040(3) 0.079(4) 0.062(4) -0.008(3) -0.001(3) -0.005(3)
C16 0.036(3) 0.064(4) 0.064(4) -0.006(3) -0.004(3) 0.008(3)
C17 0.034(3) 0.050(3) 0.048(3) 0.000(3) 0.006(2) 0.000(2)
C18 0.051(4) 0.075(4) 0.087(5) -0.017(4) 0.004(3) 0.026(3)
C19 0.040(3) 0.039(3) 0.049(3) 0.000(2) 0.006(2) 0.002(2)
C20 0.045(3) 0.039(3) 0.057(4) 0.002(3) 0.008(2) -0.001(2)
C21 0.053(3) 0.046(3) 0.063(4) -0.010(3) 0.013(3) 0.004(3)
C22 0.074(4) 0.046(3) 0.063(4) -0.002(3) 0.016(3) 0.000(3)
C23 0.055(3) 0.048(3) 0.051(4) 0.004(3) 0.001(3) -0.013(3)
C24 0.032(3) 0.062(4) 0.057(4) -0.004(3) 0.002(2) 0.003(2)
C25 0.040(3) 0.075(4) 0.057(4) -0.003(3) 0.013(3) 0.004(3)
C26 0.045(3) 0.111(6) 0.063(4) 0.006(4) 0.011(3) 0.001(4)
C27 0.058(4) 0.106(6) 0.069(5) -0.027(5) 0.019(3) 0.004(4)
C28 0.055(4) 0.090(5) 0.065(5) -0.015(4) 0.009(3) 0.010(3)
C29 0.038(3) 0.065(4) 0.057(4) -0.010(3) 0.001(2) 0.007(3)
C30 0.078(4) 0.051(4) 0.084(5) -0.013(3) 0.006(4) 0.016(3)
C31 0.030(2) 0.045(3) 0.060(4) -0.007(3) -0.001(2) 0.003(2)
C32 0.029(2) 0.045(3) 0.055(3) -0.001(3) 0.000(2) -0.002(2)
C33 0.051(3) 0.038(3) 0.073(4) 0.002(3) 0.009(3) -0.002(2)
C34 0.059(4) 0.046(3) 0.076(5) 0.013(3) 0.009(3) -0.004(3)
C35 0.047(3) 0.044(3) 0.059(4) 0.001(3) 0.009(3) 0.001(2)
C39 0.039(3) 0.051(3) 0.080(4) 0.005(3) 0.005(3) 0.003(3)
Fe1B 0.0422(5) 0.0424(5) 0.0591(6) 0.0016(4) 0.0171(4) -0.0001(4)
N1B 0.045(3) 0.047(3) 0.060(3) 0.006(2) 0.014(2) 0.000(2)
N2B 0.051(3) 0.050(3) 0.061(3) 0.006(2) 0.015(2) -0.007(2)
N3B 0.049(3) 0.046(3) 0.061(3) 0.001(2) 0.016(2) 0.005(2)
N4B 0.055(3) 0.047(3) 0.057(3) -0.001(2) 0.013(2) 0.006(2)
N5B 0.034(2) 0.050(3) 0.053(3) -0.002(2) 0.0104(19) 0.0026(19)
N6B 0.048(3) 0.045(3) 0.068(3) 0.004(2) 0.021(2) 0.001(2)
N7B 0.044(3) 0.057(3) 0.075(4) 0.000(3) 0.017(2) -0.008(2)
N8B 0.077(4) 0.070(4) 0.082(4) -0.016(3) 0.012(3) -0.008(3)
N9B 0.049(3) 0.057(3) 0.070(3) 0.000(3) 0.018(2) 0.001(2)
N10B 0.078(4) 0.050(3) 0.056(3) 0.001(2) 0.015(3) 0.005(3)
N11B 0.038(2) 0.045(2) 0.072(3) 0.010(2) 0.014(2) 0.000(2)
N12B 0.098(4) 0.048(3) 0.081(4) -0.004(3) 0.043(3) 0.004(3)
C1B 0.044(3) 0.062(4) 0.056(4) 0.005(3) 0.006(3) 0.000(3)
C2B 0.045(3) 0.067(4) 0.078(4) 0.027(4) 0.003(3) -0.006(3)
C3B 0.054(4) 0.094(5) 0.081(5) 0.037(4) -0.003(3) -0.004(4)
C4B 0.050(4) 0.097(5) 0.087(5) 0.027(4) 0.003(3) -0.008(4)
C5B 0.050(4) 0.087(5) 0.088(5) 0.014(4) 0.004(3) -0.009(3)
C6B 0.050(3) 0.051(3) 0.063(4) 0.003(3) 0.012(3) -0.007(3)
C7B 0.055(4) 0.072(4) 0.093(5) 0.012(4) 0.020(3) -0.021(3)
C8B 0.052(3) 0.056(3) 0.061(4) 0.003(3) 0.020(3) -0.002(3)
C9B 0.072(4) 0.066(4) 0.071(5) -0.015(4) 0.025(4) -0.004(3)
C10B 0.079(5) 0.075(5) 0.083(5) -0.015(4) 0.025(4) 0.004(4)
C11B 0.055(4) 0.060(4) 0.067(4) -0.006(3) 0.013(3) -0.002(3)
C12B 0.055(4) 0.064(4) 0.058(4) -0.002(3) 0.002(3) -0.006(3)
C13B 0.068(4) 0.072(5) 0.091(5) -0.009(4) 0.006(4) 0.005(4)
C14B 0.069(5) 0.107(6) 0.083(5) -0.014(5) 0.001(4) -0.018(4)
C15B 0.066(5) 0.098(6) 0.097(6) 0.007(5) -0.001(4) -0.011(4)
C16B 0.055(4) 0.080(5) 0.100(6) -0.001(4) 0.002(4) -0.003(4)
C17B 0.051(3) 0.063(4) 0.073(4) 0.002(3) 0.010(3) 0.002(3)
C18B 0.055(4) 0.085(5) 0.116(6) -0.007(5) 0.027(4) 0.011(4)
C19B 0.054(3) 0.047(3) 0.055(4) -0.001(3) 0.017(3) -0.004(3)
C20B 0.055(3) 0.040(3) 0.057(4) -0.002(3) 0.017(3) 0.003(2)
C21B 0.066(4) 0.049(3) 0.067(4) 0.005(3) 0.024(3) -0.010(3)
C22B 0.100(5) 0.048(3) 0.047(4) 0.004(3) 0.014(3) 0.000(3)
C23B 0.066(4) 0.052(3) 0.051(4) 0.003(3) 0.013(3) 0.008(3)
C24B 0.034(3) 0.050(3) 0.055(4) 0.008(3) 0.004(2) 0.005(2)
C25B 0.053(3) 0.059(4) 0.057(4) 0.002(3) 0.008(3) 0.008(3)
C26B 0.062(4) 0.084(5) 0.054(4) 0.008(3) 0.011(3) 0.014(3)
C27B 0.058(4) 0.088(5) 0.056(4) 0.017(4) 0.013(3) 0.010(3)
C28B 0.052(3) 0.068(4) 0.065(4) 0.020(3) 0.014(3) 0.007(3)
C29B 0.038(3) 0.058(3) 0.053(4) 0.007(3) 0.007(2) 0.005(2)
C30B 0.067(4) 0.050(3) 0.090(5) 0.009(3) 0.033(4) -0.002(3)
C31B 0.035(3) 0.049(3) 0.058(4) 0.004(3) 0.013(2) 0.001(2)
C32B 0.048(3) 0.043(3) 0.068(4) 0.003(3) 0.018(3) 0.003(2)
C33B 0.072(4) 0.047(3) 0.079(5) 0.001(3) 0.026(3) -0.002(3)
C34B 0.092(5) 0.046(3) 0.090(5) -0.008(3) 0.034(4) 0.005(3)
C35B 0.071(4) 0.046(3) 0.076(5) 0.005(3) 0.030(3) 0.003(3)
C39B 0.053(3) 0.040(3) 0.055(4) -0.001(3) 0.015(3) -0.001(2)
Cl1 0.074(3) 0.046(3) 0.067(3) 0.0009(19) 0.022(2) -0.009(2)
O1 0.135(9) 0.075(7) 0.102(8) -0.039(6) 0.065(7) -0.028(7)
O2 0.22(2) 0.047(6) 0.116(12) -0.008(7) 0.083(11) -0.054(10)
O3 0.070(6) 0.092(8) 0.051(6) 0.015(5) 0.004(5) -0.029(6)
O4 0.068(8) 0.162(17) 0.119(14) 0.069(11) 0.022(7) 0.035(9)
P1 0.0542(9) 0.0703(11) 0.0667(11) -0.0142(9) 0.0097(8) -0.0053(8)
F1 0.068(2) 0.064(2) 0.103(3) -0.012(2) 0.007(2) -0.0034(18)
F2 0.126(4) 0.126(4) 0.085(3) -0.012(3) 0.048(3) -0.018(3)
F3 0.093(3) 0.100(3) 0.120(4) -0.031(3) 0.004(3) -0.031(3)
F4 0.085(3) 0.094(3) 0.104(3) -0.002(3) 0.037(2) -0.003(2)
F5 0.066(2) 0.071(2) 0.128(4) -0.024(2) 0.005(2) 0.010(2)
F6 0.081(3) 0.137(4) 0.110(4) -0.007(3) -0.023(3) 0.016(3)
P2 0.0690(12) 0.0753(12) 0.1097(17) 0.0284(12) 0.0345(12) 0.0041(10)
F7 0.147(5) 0.113(4) 0.174(5) 0.003(4) 0.094(4) -0.023(3)
F8 0.105(4) 0.110(4) 0.179(6) 0.017(4) 0.024(4) 0.000(3)
F9 0.116(4) 0.075(3) 0.189(5) 0.033(3) 0.054(4) 0.005(3)
F10 0.141(5) 0.113(4) 0.173(5) 0.020(4) 0.098(4) -0.007(3)
F11 0.103(4) 0.161(6) 0.165(5) 0.009(4) -0.005(4) -0.005(4)
F12 0.127(4) 0.078(3) 0.203(6) 0.041(4) 0.036(4) 0.015(3)
P3B 0.1172(19) 0.0817(14) 0.0755(14) 0.0052(12) 0.0304(13) 0.0370(14)
F13B 0.118(4) 0.120(4) 0.187(6) 0.041(4) 0.054(4) 0.014(3)
F14B 0.185(8) 0.218(9) 0.233(9) 0.022(8) -0.025(7) 0.001(7)
F15B 0.095(4) 0.190(6) 0.130(4) -0.053(4) 0.023(3) 0.009(4)
F16B 0.173(7) 0.209(9) 0.228(9) 0.021(7) 0.013(6) 0.011(6)
F17B 0.122(4) 0.143(5) 0.156(5) -0.057(4) 0.017(4) 0.024(4)
F18B 0.294(10) 0.156(6) 0.159(6) -0.011(5) 0.066(7) -0.113(7)
P4 0.081(5) 0.051(4) 0.094(5) -0.011(3) 0.032(3) -0.010(3)
F19 0.177(11) 0.064(7) 0.151(9) -0.035(7) 0.105(9) -0.029(7)
F20 0.096(7) 0.070(5) 0.101(7) 0.001(5) 0.013(6) 0.004(5)
F21 0.057(5) 0.051(6) 0.164(13) -0.014(7) 0.029(6) -0.009(4)
F22 0.105(7) 0.090(7) 0.091(6) -0.011(5) 0.032(5) -0.037(5)
F23 0.086(7) 0.060(6) 0.128(12) -0.003(6) -0.026(8) -0.010(5)
F24 0.087(8) 0.078(8) 0.095(9) 0.001(6) -0.003(6) -0.011(6)
O36 0.151(15) 0.169(17) 0.20(2) 0.127(15) 0.115(14) 0.074(12)
C37A 0.18(2) 0.14(2) 0.134(19) 0.064(15) 0.087(17) 0.070(16)
O38 0.23(3) 0.21(3) 0.27(4) 0.09(3) 0.13(3) 0.03(2)
C37B 0.12(2) 0.31(4) 0.23(3) 0.12(3) 0.03(2) 0.02(2)

loop_
_atom_type_symbol
_atom_type_description
_atom_type_scat_dispersion_real
_atom_type_scat_dispersion_imag
_atom_type_scat_source
C C 0.0181 0.0091 'International Tables Vol C Tables 4.2.6.8 and 6.1.1.4'
H H 0.0000 0.0000 'International Tables Vol C Tables 4.2.6.8 and 6.1.1.4'
Cl Cl 0.3639 0.7018 'International Tables Vol C Tables 4.2.6.8 and 6.1.1.4'
F F 0.0727 0.0534 'International Tables Vol C Tables 4.2.6.8 and 6.1.1.4'
Fe Fe -1.1336 3.1974 'International Tables Vol C Tables 4.2.6.8 and 6.1.1.4'
N N 0.0311 0.0180 'International Tables Vol C Tables 4.2.6.8 and 6.1.1.4'
O O 0.0492 0.0322 'International Tables Vol C Tables 4.2.6.8 and 6.1.1.4'
P P 0.2955 0.4335 'International Tables Vol C Tables 4.2.6.8 and 6.1.1.4'

loop_
_exptl_crystal_face_index_h
_exptl_crystal_face_index_k
_exptl_crystal_face_index_l
_exptl_crystal_face_perp_dist
-1 0 0 0.0427
0 1 0 0.0180
0 -1 0 0.0190
0 0 -1 0.0085
1 0 0 0.0349
0 0 1 0.0138

loop_
_geom_angle_atom_site_label_1
_geom_angle_atom_site_label_2
_geom_angle_atom_site_label_3
_geom_angle
_geom_angle_site_symmetry_1
_geom_angle_site_symmetry_3
_geom_angle_publ_flag
N1 Fe1 N2 80.31(18) . . ?
N1 Fe1 N4 95.27(18) . . ?
N3 Fe1 N1 172.60(18) . . ?
N3 Fe1 N2 93.71(18) . . ?
N3 Fe1 N4 80.23(17) . . ?
N4 Fe1 N2 89.37(18) . . ?
N5 Fe1 N1 90.85(18) . . ?
N5 Fe1 N2 94.54(19) . . ?
N5 Fe1 N3 93.98(17) . . ?
N5 Fe1 N4 173.22(17) . . ?
N5 Fe1 N6 80.48(19) . . ?
N6 Fe1 N1 93.79(18) . . ?
N6 Fe1 N2 172.28(18) . . ?
N6 Fe1 N3 92.54(17) . . ?
N6 Fe1 N4 96.17(18) . . ?
C1 N1 Fe1 140.7(4) . . ?
C39 N1 Fe1 113.8(4) . . ?
C39 N1 C1 105.4(4) . . ?
C8 N2 Fe1 115.4(4) . . ?
C11 N2 Fe1 127.7(4) . . ?
C11 N2 C8 116.8(5) . . ?
C12 N3 Fe1 139.1(3) . . ?
C19 N3 Fe1 113.3(3) . . ?
C19 N3 C12 106.5(4) . . ?
C20 N4 Fe1 115.5(3) . . ?
C23 N4 Fe1 127.3(4) . . ?
C23 N4 C20 117.1(5) . . ?
C24 N5 Fe1 139.3(4) . . ?
C31 N5 Fe1 114.3(4) . . ?
C31 N5 C24 106.3(5) . . ?
C32 N6 Fe1 116.7(4) . . ?
C35 N6 Fe1 127.0(4) . . ?
C35 N6 C32 116.2(5) . . ?
C6 N7 C7 125.2(5) . . ?
C39 N7 C6 106.3(5) . . ?
C39 N7 C7 128.5(6) . . ?
C10 N8 C11 116.7(6) . . ?
C17 N9 C18 124.9(5) . . ?
C19 N9 C17 106.7(4) . . ?
C19 N9 C18 128.2(5) . . ?
C22 N10 C23 116.5(5) . . ?
C29 N11 C30 124.2(5) . . ?
C31 N11 C29 107.3(5) . . ?
C31 N11 C30 128.5(5) . . ?
C35 N12 C34 116.1(5) . . ?
C2 C1 N1 131.7(5) . . ?
C6 C1 N1 108.5(5) . . ?
C6 C1 C2 119.8(5) . . ?
C1 C2 H2 120.9 . . ?
C3 C2 C1 118.1(6) . . ?
C3 C2 H2 120.9 . . ?
C2 C3 H3 119.9 . . ?
C2 C3 C4 120.3(7) . . ?
C4 C3 H3 119.9 . . ?
C3 C4 H4 118.4 . . ?
C5 C4 C3 123.2(6) . . ?
C5 C4 H4 118.4 . . ?
C4 C5 H5 122.0 . . ?
C4 C5 C6 116.1(6) . . ?
C6 C5 H5 122.0 . . ?
N7 C6 C1 107.0(5) . . ?
N7 C6 C5 130.5(6) . . ?
C1 C6 C5 122.4(6) . . ?
N7 C7 H7A 109.5 . . ?
N7 C7 H7B 109.5 . . ?
N7 C7 H7C 109.5 . . ?
H7A C7 H7B 109.5 . . ?
H7A C7 H7C 109.5 . . ?
H7B C7 H7C 109.5 . . ?
N2 C8 C9 119.9(6) . . ?
N2 C8 C39 111.6(5) . . ?
C9 C8 C39 128.6(6) . . ?
C8 C9 H9 121.1 . . ?
C10 C9 C8 117.8(6) . . ?
C10 C9 H9 121.1 . . ?
N8 C10 C9 122.7(6) . . ?
N8 C10 H10 118.6 . . ?
C9 C10 H10 118.6 . . ?
N2 C11 H11 117.1 . . ?
N8 C11 N2 125.7(5) . . ?
N8 C11 H11 117.1 . . ?
N3 C12 C13 131.7(4) . . ?
N3 C12 C17 107.8(4) . . ?
C17 C12 C13 120.5(5) . . ?
C12 C13 H13 121.2 . . ?
C14 C13 C12 117.5(5) . . ?
C14 C13 H13 121.2 . . ?
C13 C14 H14 119.6 . . ?
C13 C14 C15 120.9(6) . . ?
C15 C14 H14 119.6 . . ?
C14 C15 H15 118.9 . . ?
C16 C15 C14 122.2(5) . . ?
C16 C15 H15 118.9 . . ?
C15 C16 H16 121.5 . . ?
C15 C16 C17 116.9(5) . . ?
C17 C16 H16 121.5 . . ?
N9 C17 C12 107.1(4) . . ?
N9 C17 C16 130.8(5) . . ?
C16 C17 C12 122.0(5) . . ?
N9 C18 H18A 109.5 . . ?
N9 C18 H18B 109.5 . . ?
N9 C18 H18C 109.5 . . ?
H18A C18 H18B 109.5 . . ?
H18A C18 H18C 109.5 . . ?
H18B C18 H18C 109.5 . . ?
N3 C19 N9 111.9(5) . . ?
N3 C19 C20 117.6(4) . . ?
N9 C19 C20 130.4(5) . . ?
N4 C20 C19 111.1(5) . . ?
N4 C20 C21 120.9(5) . . ?
C21 C20 C19 127.8(5) . . ?
C20 C21 H21 121.6 . . ?
C20 C21 C22 116.9(5) . . ?
C22 C21 H21 121.6 . . ?
N10 C22 C21 123.4(6) . . ?
N10 C22 H22 118.3 . . ?
C21 C22 H22 118.3 . . ?
N4 C23 H23 117.4 . . ?
N10 C23 N4 125.1(5) . . ?
N10 C23 H23 117.4 . . ?
N5 C24 C29 107.6(5) . . ?
C25 C24 N5 131.7(5) . . ?
C25 C24 C29 120.7(6) . . ?
C24 C25 H25 121.3 . . ?
C24 C25 C26 117.4(6) . . ?
C26 C25 H25 121.3 . . ?
C25 C26 H26 119.9 . . ?
C25 C26 C27 120.2(7) . . ?
C27 C26 H26 119.9 . . ?
C26 C27 H27 118.5 . . ?
C28 C27 C26 123.0(7) . . ?
C28 C27 H27 118.5 . . ?
C27 C28 H28 121.5 . . ?
C27 C28 C29 117.0(7) . . ?
C29 C28 H28 121.5 . . ?
N11 C29 C24 106.7(5) . . ?
C28 C29 N11 131.6(6) . . ?
C28 C29 C24 121.6(6) . . ?
N11 C30 H30A 109.5 . . ?
N11 C30 H30B 109.5 . . ?
N11 C30 H30C 109.5 . . ?
H30A C30 H30B 109.5 . . ?
H30A C30 H30C 109.5 . . ?
H30B C30 H30C 109.5 . . ?
N5 C31 N11 111.9(5) . . ?
N5 C31 C32 117.0(5) . . ?
N11 C31 C32 130.9(5) . . ?
N6 C32 C31 110.9(5) . . ?
N6 C32 C33 120.3(5) . . ?
C33 C32 C31 128.7(5) . . ?
C32 C33 H33 120.8 . . ?
C34 C33 C32 118.4(5) . . ?
C34 C33 H33 120.8 . . ?
N12 C34 C33 122.1(5) . . ?
N12 C34 H34 118.9 . . ?
C33 C34 H34 118.9 . . ?
N6 C35 H35 116.6 . . ?
N12 C35 N6 126.8(5) . . ?
N12 C35 H35 116.6 . . ?
N1 C39 N7 112.7(5) . . ?
N1 C39 C8 118.4(5) . . ?
N7 C39 C8 128.8(5) . . ?
N1B Fe1B N2B 94.02(19) . . ?
N1B Fe1B N3B 171.94(19) . . ?
N1B Fe1B N4B 80.12(19) . . ?
N1B Fe1B N5B 97.51(18) . . ?
N1B Fe1B N6B 91.10(19) . . ?
N3B Fe1B N2B 80.92(19) . . ?
N3B Fe1B N4B 93.58(19) . . ?
N3B Fe1B N6B 94.52(19) . . ?
N4B Fe1B N2B 90.53(19) . . ?
N5B Fe1B N2B 94.19(18) . . ?
N5B Fe1B N3B 89.16(18) . . ?
N5B Fe1B N4B 174.86(18) . . ?
N5B Fe1B N6B 80.09(19) . . ?
N6B Fe1B N2B 172.79(18) . . ?
N6B Fe1B N4B 95.35(19) . . ?
C1B N1B Fe1B 138.9(4) . . ?
C39B N1B Fe1B 115.5(4) . . ?
C39B N1B C1B 105.5(5) . . ?
C8B N2B Fe1B 115.3(4) . . ?
C11B N2B Fe1B 128.7(4) . . ?
C11B N2B C8B 115.8(5) . . ?
C12B N3B Fe1B 140.5(4) . . ?
C19B N3B Fe1B 113.9(4) . . ?
C19B N3B C12B 105.1(5) . . ?
C20B N4B Fe1B 116.1(4) . . ?
C23B N4B Fe1B 127.3(4) . . ?
C23B N4B C20B 116.6(5) . . ?
C24B N5B Fe1B 139.6(4) . . ?
C31B N5B Fe1B 114.4(4) . . ?
C31B N5B C24B 105.3(4) . . ?
C32B N6B Fe1B 116.2(4) . . ?
C35B N6B Fe1B 126.8(4) . . ?
C35B N6B C32B 117.0(5) . . ?
C6B N7B C7B 125.4(5) . . ?
C39B N7B C6B 106.2(5) . . ?
C39B N7B C7B 128.4(5) . . ?
C10B N8B C11B 115.4(6) . . ?
C17B N9B C18B 123.2(5) . . ?
C19B N9B C17B 107.5(5) . . ?
C19B N9B C18B 129.2(6) . . ?
C22B N10B C23B 115.6(6) . . ?
C29B N11B C30B 125.2(5) . . ?
C31B N11B C29B 106.4(5) . . ?
C31B N11B C30B 128.4(5) . . ?
C35B N12B C34B 115.0(6) . . ?
N1B C1B C2B 130.9(5) . . ?
C6B C1B N1B 109.4(5) . . ?
C6B C1B C2B 119.6(5) . . ?
C1B C2B H2B 121.4 . . ?
C3B C2B C1B 117.1(6) . . ?
C3B C2B H2B 121.4 . . ?
C2B C3B H3B 118.9 . . ?
C2B C3B C4B 122.3(6) . . ?
C4B C3B H3B 118.9 . . ?
C3B C4B H4B 119.0 . . ?
C5B C4B C3B 122.0(6) . . ?
C5B C4B H4B 119.0 . . ?
C4B C5B H5B 121.8 . . ?
C4B C5B C6B 116.3(6) . . ?
C6B C5B H5B 121.8 . . ?
C1B C6B N7B 106.3(5) . . ?
C1B C6B C5B 122.7(6) . . ?
C5B C6B N7B 131.1(5) . . ?
N7B C7B H7BA 109.5 . . ?
N7B C7B H7BB 109.5 . . ?
N7B C7B H7BC 109.5 . . ?
H7BA C7B H7BB 109.5 . . ?
H7BA C7B H7BC 109.5 . . ?
H7BB C7B H7BC 109.5 . . ?
N2B C8B C9B 121.4(6) . . ?
N2B C8B C19B 111.8(5) . . ?
C9B C8B C19B 126.8(6) . . ?
C8B C9B H9B 121.3 . . ?
C8B C9B C10B 117.3(6) . . ?
C10B C9B H9B 121.3 . . ?
N8B C10B C9B 123.1(7) . . ?
N8B C10B H10B 118.5 . . ?
C9B C10B H10B 118.5 . . ?
N2B C11B N8B 126.8(6) . . ?
N2B C11B H11B 116.6 . . ?
N8B C11B H11B 116.6 . . ?
N3B C12B C13B 132.3(6) . . ?
N3B C12B C17B 109.3(6) . . ?
C13B C12B C17B 118.2(6) . . ?
C12B C13B H13B 121.1 . . ?
C14B C13B C12B 117.9(7) . . ?
C14B C13B H13B 121.1 . . ?
C13B C14B H14B 119.1 . . ?
C13B C14B C15B 121.8(8) . . ?
C15B C14B H14B 119.1 . . ?
C14B C15B H15B 119.2 . . ?
C16B C15B C14B 121.5(7) . . ?
C16B C15B H15B 119.2 . . ?
C15B C16B H16B 121.6 . . ?
C15B C16B C17B 116.9(7) . . ?
C17B C16B H16B 121.6 . . ?
N9B C17B C12B 105.1(5) . . ?
C16B C17B N9B 131.5(6) . . ?
C16B C17B C12B 123.4(7) . . ?
N9B C18B H18D 109.5 . . ?
N9B C18B H18E 109.5 . . ?
N9B C18B H18F 109.5 . . ?
H18D C18B H18E 109.5 . . ?
H18D C18B H18F 109.5 . . ?
H18E C18B H18F 109.5 . . ?
N3B C19B C8B 117.2(5) . . ?
N9B C19B N3B 112.8(5) . . ?
N9B C19B C8B 130.0(5) . . ?
N4B C20B C21B 121.2(5) . . ?
N4B C20B C39B 111.3(5) . . ?
C21B C20B C39B 127.2(5) . . ?
C20B C21B H21B 121.8 . . ?
C20B C21B C22B 116.4(6) . . ?
C22B C21B H21B 121.8 . . ?
N10B C22B C21B 123.4(6) . . ?
N10B C22B H22B 118.3 . . ?
C21B C22B H22B 118.3 . . ?
N4B C23B H23B 116.6 . . ?
N10B C23B N4B 126.7(6) . . ?
N10B C23B H23B 116.6 . . ?
N5B C24B C25B 131.9(5) . . ?
N5B C24B C29B 108.3(5) . . ?
C25B C24B C29B 119.7(5) . . ?
C24B C25B H25B 120.7 . . ?
C26B C25B C24B 118.6(6) . . ?
C26B C25B H25B 120.7 . . ?
C25B C26B H26B 119.5 . . ?
C25B C26B C27B 121.1(7) . . ?
C27B C26B H26B 119.5 . . ?
C26B C27B H27B 119.0 . . ?
C28B C27B C26B 122.0(6) . . ?
C28B C27B H27B 119.0 . . ?
C27B C28B H28B 121.5 . . ?
C27B C28B C29B 116.9(6) . . ?
C29B C28B H28B 121.5 . . ?
N11B C29B C24B 106.9(5) . . ?
N11B C29B C28B 131.3(6) . . ?
C28B C29B C24B 121.7(6) . . ?
N11B C30B H30D 109.5 . . ?
N11B C30B H30E 109.5 . . ?
N11B C30B H30F 109.5 . . ?
H30D C30B H30E 109.5 . . ?
H30D C30B H30F 109.5 . . ?
H30E C30B H30F 109.5 . . ?
N5B C31B N11B 113.0(5) . . ?
N5B C31B C32B 116.8(5) . . ?
N11B C31B C32B 130.3(5) . . ?
N6B C32B C31B 111.7(5) . . ?
N6B C32B C33B 120.1(6) . . ?
C33B C32B C31B 128.2(5) . . ?
C32B C33B H33B 120.6 . . ?
C32B C33B C34B 118.7(6) . . ?
C34B C33B H33B 120.6 . . ?
N12B C34B C33B 122.7(6) . . ?
N12B C34B H34B 118.6 . . ?
C33B C34B H34B 118.6 . . ?
N6B C35B H35B 116.7 . . ?
N12B C35B N6B 126.5(6) . . ?
N12B C35B H35B 116.7 . . ?
N1B C39B N7B 112.6(5) . . ?
N1B C39B C20B 116.6(5) . . ?
N7B C39B C20B 130.8(5) . . ?
O1 Cl1 O2 109.8(8) . . ?
O1 Cl1 O3 105.9(8) . . ?
O1 Cl1 O4 113.7(10) . . ?
O2 Cl1 O3 107.7(8) . . ?
O4 Cl1 O2 111.2(11) . . ?
O4 Cl1 O3 108.0(8) . . ?
F1 P1 F3 177.2(3) . . ?
F1 P1 F4 87.8(2) . . ?
F1 P1 F5 90.3(2) . . ?
F1 P1 F6 90.9(3) . . ?
F2 P1 F1 90.9(3) . . ?
F2 P1 F3 91.7(3) . . ?
F2 P1 F4 178.1(3) . . ?
F2 P1 F5 91.8(3) . . ?
F2 P1 F6 91.8(3) . . ?
F3 P1 F4 89.6(3) . . ?
F3 P1 F5 88.6(2) . . ?
F3 P1 F6 90.1(3) . . ?
F5 P1 F4 89.6(2) . . ?
F6 P1 F4 86.9(3) . . ?
F6 P1 F5 176.2(3) . . ?
F7 P2 F8 89.8(4) . . ?
F7 P2 F9 88.9(3) . . ?
F7 P2 F12 88.3(3) . . ?
F9 P2 F8 92.0(3) . . ?
F9 P2 F12 177.0(4) . . ?
F10 P2 F7 178.1(3) . . ?
F10 P2 F8 91.1(3) . . ?
F10 P2 F9 89.4(3) . . ?
F10 P2 F11 91.4(4) . . ?
F10 P2 F12 93.4(3) . . ?
F11 P2 F7 87.7(4) . . ?
F11 P2 F8 177.5(4) . . ?
F11 P2 F9 88.5(4) . . ?
F11 P2 F12 92.4(4) . . ?
F12 P2 F8 87.0(3) . . ?
F13B P3B F14B 82.3(4) . . ?
F13B P3B F16B 164.1(4) . . ?
F13B P3B F17B 95.0(4) . . ?
F13B P3B F18B 96.9(5) . . ?
F15B P3B F13B 105.4(4) . . ?
F15B P3B F14B 87.5(4) . . ?
F15B P3B F16B 80.0(4) . . ?
F15B P3B F17B 97.6(3) . . ?
F15B P3B F18B 153.2(5) . . ?
F16B P3B F14B 83.0(4) . . ?
F17B P3B F14B 174.8(4) . . ?
F17B P3B F16B 99.2(4) . . ?
F18B P3B F14B 80.7(5) . . ?
F18B P3B F16B 74.7(5) . . ?
F18B P3B F17B 95.2(4) . . ?
F19 P4 F20 90.2(7) . . ?
F19 P4 F21 90.4(9) . . ?
F19 P4 F22 178.4(10) . . ?
F19 P4 F23 91.8(8) . . ?
F20 P4 F21 89.5(7) . . ?
F20 P4 F22 89.0(7) . . ?
F20 P4 F23 177.8(9) . . ?
F21 P4 F22 90.9(8) . . ?
F21 P4 F23 89.5(7) . . ?
F23 P4 F22 89.1(7) . . ?
F24 P4 F19 88.5(9) . . ?
F24 P4 F20 91.2(7) . . ?
F24 P4 F21 178.7(10) . . ?
F24 P4 F22 90.2(8) . . ?
F24 P4 F23 89.9(8) . . ?
C37A O36 H36 109.5 . . ?
O36 C37A H37A 109.5 . . ?
O36 C37A H37B 109.5 . . ?
O36 C37A H37C 109.5 . . ?
H37A C37A H37B 109.5 . . ?
H37A C37A H37C 109.5 . . ?
H37B C37A H37C 109.5 . . ?
C37B O38 H38 109.5 . . ?
O38 C37B H37D 109.5 . . ?
O38 C37B H37E 109.5 . . ?
O38 C37B H37F 109.5 . . ?
H37D C37B H37E 109.5 . . ?
H37D C37B H37F 109.5 . . ?
H37E C37B H37F 109.5 . . ?

loop_
_geom_bond_atom_site_label_1
_geom_bond_atom_site_label_2
_geom_bond_distance
_geom_bond_site_symmetry_2
_geom_bond_publ_flag
Fe1 N1 1.989(4) . ?
Fe1 N2 2.009(5) . ?
Fe1 N3 1.977(4) . ?
Fe1 N4 1.991(4) . ?
Fe1 N5 1.966(5) . ?
Fe1 N6 1.970(4) . ?
N1 C1 1.397(7) . ?
N1 C39 1.322(7) . ?
N2 C8 1.358(7) . ?
N2 C11 1.355(7) . ?
N3 C12 1.393(6) . ?
N3 C19 1.326(6) . ?
N4 C20 1.359(6) . ?
N4 C23 1.353(7) . ?
N5 C24 1.398(7) . ?
N5 C31 1.333(7) . ?
N6 C32 1.361(6) . ?
N6 C35 1.344(7) . ?
N7 C6 1.377(8) . ?
N7 C7 1.480(8) . ?
N7 C39 1.358(7) . ?
N8 C10 1.321(8) . ?
N8 C11 1.324(7) . ?
N9 C17 1.376(7) . ?
N9 C18 1.457(7) . ?
N9 C19 1.361(6) . ?
N10 C22 1.326(8) . ?
N10 C23 1.334(7) . ?
N11 C29 1.375(8) . ?
N11 C30 1.478(7) . ?
N11 C31 1.357(7) . ?
N12 C34 1.335(8) . ?
N12 C35 1.327(7) . ?
C1 C2 1.385(8) . ?
C1 C6 1.385(8) . ?
C2 H2 0.9500 . ?
C2 C3 1.383(8) . ?
C3 H3 0.9500 . ?
C3 C4 1.396(9) . ?
C4 H4 0.9500 . ?
C4 C5 1.340(10) . ?
C5 H5 0.9500 . ?
C5 C6 1.409(8) . ?
C7 H7A 0.9800 . ?
C7 H7B 0.9800 . ?
C7 H7C 0.9800 . ?
C8 C9 1.387(9) . ?
C8 C39 1.449(8) . ?
C9 H9 0.9500 . ?
C9 C10 1.381(10) . ?
C10 H10 0.9500 . ?
C11 H11 0.9500 . ?
C12 C13 1.400(7) . ?
C12 C17 1.395(7) . ?
C13 H13 0.9500 . ?
C13 C14 1.381(7) . ?
C14 H14 0.9500 . ?
C14 C15 1.412(8) . ?
C15 H15 0.9500 . ?
C15 C16 1.362(8) . ?
C16 H16 0.9500 . ?
C16 C17 1.395(7) . ?
C18 H18A 0.9800 . ?
C18 H18B 0.9800 . ?
C18 H18C 0.9800 . ?
C19 C20 1.449(7) . ?
C20 C21 1.379(7) . ?
C21 H21 0.9500 . ?
C21 C22 1.386(8) . ?
C22 H22 0.9500 . ?
C23 H23 0.9500 . ?
C24 C25 1.380(8) . ?
C24 C29 1.412(8) . ?
C25 H25 0.9500 . ?
C25 C26 1.390(9) . ?
C26 H26 0.9500 . ?
C26 C27 1.399(10) . ?
C27 H27 0.9500 . ?
C27 C28 1.354(10) . ?
C28 H28 0.9500 . ?
C28 C29 1.373(8) . ?
C30 H30A 0.9800 . ?
C30 H30B 0.9800 . ?
C30 H30C 0.9800 . ?
C31 C32 1.448(8) . ?
C32 C33 1.381(7) . ?
C33 H33 0.9500 . ?
C33 C34 1.376(9) . ?
C34 H34 0.9500 . ?
C35 H35 0.9500 . ?
Fe1B N1B 1.950(4) . ?
Fe1B N2B 2.015(5) . ?
Fe1B N3B 1.991(5) . ?
Fe1B N4B 2.008(5) . ?
Fe1B N5B 1.983(5) . ?
Fe1B N6B 1.995(5) . ?
N1B C1B 1.390(7) . ?
N1B C39B 1.339(7) . ?
N2B C8B 1.362(7) . ?
N2B C11B 1.334(7) . ?
N3B C12B 1.383(7) . ?
N3B C19B 1.341(7) . ?
N4B C20B 1.349(7) . ?
N4B C23B 1.334(7) . ?
N5B C24B 1.391(7) . ?
N5B C31B 1.337(7) . ?
N6B C32B 1.357(7) . ?
N6B C35B 1.354(8) . ?
N7B C6B 1.406(7) . ?
N7B C7B 1.461(7) . ?
N7B C39B 1.356(7) . ?
N8B C10B 1.336(9) . ?
N8B C11B 1.337(8) . ?
N9B C17B 1.397(8) . ?
N9B C18B 1.470(8) . ?
N9B C19B 1.329(7) . ?
N10B C22B 1.315(8) . ?
N10B C23B 1.333(7) . ?
N11B C29B 1.372(7) . ?
N11B C30B 1.463(7) . ?
N11B C31B 1.362(7) . ?
N12B C34B 1.348(8) . ?
N12B C35B 1.334(8) . ?
C1B C2B 1.396(8) . ?
C1B C6B 1.386(8) . ?
C2B H2B 0.9500 . ?
C2B C3B 1.360(8) . ?
C3B H3B 0.9500 . ?
C3B C4B 1.382(9) . ?
C4B H4B 0.9500 . ?
C4B C5B 1.352(9) . ?
C5B H5B 0.9500 . ?
C5B C6B 1.387(8) . ?
C7B H7BA 0.9800 . ?
C7B H7BB 0.9800 . ?
C7B H7BC 0.9800 . ?
C8B C9B 1.370(8) . ?
C8B C19B 1.471(8) . ?
C9B H9B 0.9500 . ?
C9B C10B 1.372(9) . ?
C10B H10B 0.9500 . ?
C11B H11B 0.9500 . ?
C12B C13B 1.391(9) . ?
C12B C17B 1.401(8) . ?
C13B H13B 0.9500 . ?
C13B C14B 1.366(9) . ?
C14B H14B 0.9500 . ?
C14B C15B 1.386(11) . ?
C15B H15B 0.9500 . ?
C15B C16B 1.352(11) . ?
C16B H16B 0.9500 . ?
C16B C17B 1.363(9) . ?
C18B H18D 0.9800 . ?
C18B H18E 0.9800 . ?
C18B H18F 0.9800 . ?
C20B C21B 1.380(8) . ?
C20B C39B 1.456(8) . ?
C21B H21B 0.9500 . ?
C21B C22B 1.398(9) . ?
C22B H22B 0.9500 . ?
C23B H23B 0.9500 . ?
C24B C25B 1.394(8) . ?
C24B C29B 1.412(8) . ?
C25B H25B 0.9500 . ?
C25B C26B 1.363(8) . ?
C26B H26B 0.9500 . ?
C26B C27B 1.414(9) . ?
C27B H27B 0.9500 . ?
C27B C28B 1.364(9) . ?
C28B H28B 0.9500 . ?
C28B C29B 1.399(8) . ?
C30B H30D 0.9800 . ?
C30B H30E 0.9800 . ?
C30B H30F 0.9800 . ?
C31B C32B 1.454(8) . ?
C32B C33B 1.370(8) . ?
C33B H33B 0.9500 . ?
C33B C34B 1.379(9) . ?
C34B H34B 0.9500 . ?
C35B H35B 0.9500 . ?
Cl1 O1 1.424(10) . ?
Cl1 O2 1.461(10) . ?
Cl1 O3 1.494(9) . ?
Cl1 O4 1.447(11) . ?
P1 F1 1.574(4) . ?
P1 F2 1.551(5) . ?
P1 F3 1.585(5) . ?
P1 F4 1.595(4) . ?
P1 F5 1.591(4) . ?
P1 F6 1.589(5) . ?
P2 F7 1.566(5) . ?
P2 F8 1.587(6) . ?
P2 F9 1.573(5) . ?
P2 F10 1.542(5) . ?
P2 F11 1.561(6) . ?
P2 F12 1.575(5) . ?
P3B F13B 1.463(6) . ?
P3B F14B 1.719(9) . ?
P3B F15B 1.441(5) . ?
P3B F16B 1.617(9) . ?
P3B F17B 1.513(6) . ?
P3B F18B 1.512(8) . ?
P4 F19 1.570(10) . ?
P4 F20 1.575(10) . ?
P4 F21 1.576(10) . ?
P4 F22 1.579(10) . ?
P4 F23 1.576(10) . ?
P4 F24 1.567(10) . ?
O36 H36 0.8400 . ?
O36 C37A 1.368(17) . ?
C37A H37A 0.9800 . ?
C37A H37B 0.9800 . ?
C37A H37C 0.9800 . ?
O38 H38 0.8400 . ?
O38 C37B 1.35(2) . ?
C37B H37D 0.9800 . ?
C37B H37E 0.9800 . ?
C37B H37F 0.9800 . ?

loop_
_geom_torsion_atom_site_label_1
_geom_torsion_atom_site_label_2
_geom_torsion_atom_site_label_3
_geom_torsion_atom_site_label_4
_geom_torsion
_geom_torsion_site_symmetry_1
_geom_torsion_site_symmetry_2
_geom_torsion_site_symmetry_3
_geom_torsion_site_symmetry_4
_geom_torsion_publ_flag
Fe1 N1 C1 C2 1.3(11) . . . . ?
Fe1 N1 C1 C6 -179.2(5) . . . . ?
Fe1 N1 C39 N7 179.6(4) . . . . ?
Fe1 N1 C39 C8 -3.5(7) . . . . ?
Fe1 N2 C8 C9 -173.7(6) . . . . ?
Fe1 N2 C8 C39 6.3(7) . . . . ?
Fe1 N2 C11 N8 176.2(5) . . . . ?
Fe1 N3 C12 C13 -15.9(9) . . . . ?
Fe1 N3 C12 C17 166.5(4) . . . . ?
Fe1 N3 C19 N9 -169.5(3) . . . . ?
Fe1 N3 C19 C20 13.5(6) . . . . ?
Fe1 N4 C20 C19 -7.4(5) . . . . ?
Fe1 N4 C20 C21 176.2(4) . . . . ?
Fe1 N4 C23 N10 -177.2(4) . . . . ?
Fe1 N5 C24 C25 5.9(9) . . . . ?
Fe1 N5 C24 C29 -176.9(4) . . . . ?
Fe1 N5 C31 N11 176.3(3) . . . . ?
Fe1 N5 C31 C32 -8.4(5) . . . . ?
Fe1 N6 C32 C31 0.1(5) . . . . ?
Fe1 N6 C32 C33 179.5(4) . . . . ?
Fe1 N6 C35 N12 180.0(4) . . . . ?
N1 C1 C2 C3 -179.6(6) . . . . ?
N1 C1 C6 N7 1.1(7) . . . . ?
N1 C1 C6 C5 179.7(6) . . . . ?
N2 C8 C9 C10 -4.7(11) . . . . ?
N2 C8 C39 N1 -1.8(8) . . . . ?
N2 C8 C39 N7 174.5(6) . . . . ?
N3 C12 C13 C14 -178.2(5) . . . . ?
N3 C12 C17 N9 -0.5(6) . . . . ?
N3 C12 C17 C16 -179.7(5) . . . . ?
N3 C19 C20 N4 -4.0(7) . . . . ?
N3 C19 C20 C21 172.0(5) . . . . ?
N4 C20 C21 C22 0.7(8) . . . . ?
N5 C24 C25 C26 178.0(5) . . . . ?
N5 C24 C29 N11 -0.9(6) . . . . ?
N5 C24 C29 C28 179.2(5) . . . . ?
N5 C31 C32 N6 5.5(6) . . . . ?
N5 C31 C32 C33 -173.9(5) . . . . ?
N6 C32 C33 C34 0.5(8) . . . . ?
N9 C19 C20 N4 179.6(5) . . . . ?
N9 C19 C20 C21 -4.3(10) . . . . ?
N11 C31 C32 N6 179.7(5) . . . . ?
N11 C31 C32 C33 0.3(9) . . . . ?
C1 N1 C39 N7 1.0(7) . . . . ?
C1 N1 C39 C8 177.9(5) . . . . ?
C1 C2 C3 C4 0.4(10) . . . . ?
C2 C1 C6 N7 -179.4(6) . . . . ?
C2 C1 C6 C5 -0.7(10) . . . . ?
C2 C3 C4 C5 -2.2(12) . . . . ?
C3 C4 C5 C6 2.4(11) . . . . ?
C4 C5 C6 N7 177.4(7) . . . . ?
C4 C5 C6 C1 -0.9(10) . . . . ?
C6 N7 C39 N1 -0.4(7) . . . . ?
C6 N7 C39 C8 -176.9(6) . . . . ?
C6 C1 C2 C3 1.0(9) . . . . ?
C7 N7 C6 C1 -178.6(6) . . . . ?
C7 N7 C6 C5 2.9(12) . . . . ?
C7 N7 C39 N1 177.6(7) . . . . ?
C7 N7 C39 C8 1.2(12) . . . . ?
C8 N2 C11 N8 -4.0(9) . . . . ?
C8 C9 C10 N8 0.1(13) . . . . ?
C9 C8 C39 N1 178.2(7) . . . . ?
C9 C8 C39 N7 -5.6(12) . . . . ?
C10 N8 C11 N2 -0.5(11) . . . . ?
C11 N2 C8 C9 6.4(9) . . . . ?
C11 N2 C8 C39 -173.6(5) . . . . ?
C11 N8 C10 C9 2.4(12) . . . . ?
C12 N3 C19 N9 1.1(6) . . . . ?
C12 N3 C19 C20 -175.9(4) . . . . ?
C12 C13 C14 C15 -0.5(9) . . . . ?
C13 C12 C17 N9 -178.4(5) . . . . ?
C13 C12 C17 C16 2.4(8) . . . . ?
C13 C14 C15 C16 0.5(10) . . . . ?
C14 C15 C16 C17 0.9(9) . . . . ?
C15 C16 C17 N9 178.7(6) . . . . ?
C15 C16 C17 C12 -2.3(9) . . . . ?
C17 N9 C19 N3 -1.5(6) . . . . ?
C17 N9 C19 C20 175.0(5) . . . . ?
C17 C12 C13 C14 -0.9(8) . . . . ?
C18 N9 C17 C12 -174.8(5) . . . . ?
C18 N9 C17 C16 4.3(10) . . . . ?
C18 N9 C19 N3 174.3(6) . . . . ?
C18 N9 C19 C20 -9.2(10) . . . . ?
C19 N3 C12 C13 177.2(6) . . . . ?
C19 N3 C12 C17 -0.4(6) . . . . ?
C19 N9 C17 C12 1.2(6) . . . . ?
C19 N9 C17 C16 -179.7(6) . . . . ?
C19 C20 C21 C22 -175.0(5) . . . . ?
C20 N4 C23 N10 0.5(8) . . . . ?
C20 C21 C22 N10 1.7(9) . . . . ?
C22 N10 C23 N4 1.7(8) . . . . ?
C23 N4 C20 C19 174.6(4) . . . . ?
C23 N4 C20 C21 -1.8(7) . . . . ?
C23 N10 C22 C21 -2.9(9) . . . . ?
C24 N5 C31 N11 -3.3(6) . . . . ?
C24 N5 C31 C32 172.0(4) . . . . ?
C24 C25 C26 C27 1.6(9) . . . . ?
C25 C24 C29 N11 176.7(5) . . . . ?
C25 C24 C29 C28 -3.2(8) . . . . ?
C25 C26 C27 C28 -2.4(10) . . . . ?
C26 C27 C28 C29 0.3(10) . . . . ?
C27 C28 C29 N11 -177.5(6) . . . . ?
C27 C28 C29 C24 2.5(9) . . . . ?
C29 N11 C31 N5 2.7(6) . . . . ?
C29 N11 C31 C32 -171.7(5) . . . . ?
C29 C24 C25 C26 1.1(8) . . . . ?
C30 N11 C29 C24 178.3(5) . . . . ?
C30 N11 C29 C28 -1.8(10) . . . . ?
C30 N11 C31 N5 -176.5(5) . . . . ?
C30 N11 C31 C32 9.0(9) . . . . ?
C31 N5 C24 C25 -174.8(5) . . . . ?
C31 N5 C24 C29 2.5(5) . . . . ?
C31 N11 C29 C24 -1.0(6) . . . . ?
C31 N11 C29 C28 178.9(6) . . . . ?
C31 C32 C33 C34 179.8(5) . . . . ?
C32 N6 C35 N12 0.4(8) . . . . ?
C32 C33 C34 N12 0.3(9) . . . . ?
C34 N12 C35 N6 0.4(9) . . . . ?
C35 N6 C32 C31 179.7(4) . . . . ?
C35 N6 C32 C33 -0.8(7) . . . . ?
C35 N12 C34 C33 -0.8(9) . . . . ?
C39 N1 C1 C2 179.3(7) . . . . ?
C39 N1 C1 C6 -1.3(7) . . . . ?
C39 N7 C6 C1 -0.4(7) . . . . ?
C39 N7 C6 C5 -179.0(7) . . . . ?
C39 C8 C9 C10 175.3(7) . . . . ?
Fe1B N1B C1B C2B -7.6(11) . . . . ?
Fe1B N1B C1B C6B 175.7(5) . . . . ?
Fe1B N1B C39B N7B -176.0(4) . . . . ?
Fe1B N1B C39B C20B 5.4(6) . . . . ?
Fe1B N2B C8B C9B -170.2(5) . . . . ?
Fe1B N2B C8B C19B 8.2(6) . . . . ?
Fe1B N2B C11B N8B 172.1(5) . . . . ?
Fe1B N3B C12B C13B -15.8(12) . . . . ?
Fe1B N3B C12B C17B 168.3(5) . . . . ?
Fe1B N3B C19B N9B -171.1(4) . . . . ?
Fe1B N3B C19B C8B 8.2(6) . . . . ?
Fe1B N4B C20B C21B -177.2(4) . . . . ?
Fe1B N4B C20B C39B -2.9(6) . . . . ?
Fe1B N4B C23B N10B 177.2(4) . . . . ?
Fe1B N5B C24B C25B 11.4(9) . . . . ?
Fe1B N5B C24B C29B -167.3(4) . . . . ?
Fe1B N5B C31B N11B 170.0(3) . . . . ?
Fe1B N5B C31B C32B -8.9(6) . . . . ?
Fe1B N6B C32B C31B 4.4(6) . . . . ?
Fe1B N6B C32B C33B -175.1(4) . . . . ?
Fe1B N6B C35B N12B 174.4(5) . . . . ?
N1B C1B C2B C3B -178.4(7) . . . . ?
N1B C1B C6B N7B -0.5(7) . . . . ?
N1B C1B C6B C5B 179.5(6) . . . . ?
N2B C8B C9B C10B -3.6(10) . . . . ?
N2B C8B C19B N3B -10.9(7) . . . . ?
N2B C8B C19B N9B 168.3(6) . . . . ?
N3B C12B C13B C14B -176.9(7) . . . . ?
N3B C12B C17B N9B 1.9(7) . . . . ?
N3B C12B C17B C16B -177.7(6) . . . . ?
N4B C20B C21B C22B -1.4(8) . . . . ?
N4B C20B C39B N1B -1.6(7) . . . . ?
N4B C20B C39B N7B -179.8(5) . . . . ?
N5B C24B C25B C26B -177.1(5) . . . . ?
N5B C24B C29B N11B -0.6(6) . . . . ?
N5B C24B C29B C28B 177.4(5) . . . . ?
N5B C31B C32B N6B 3.0(7) . . . . ?
N5B C31B C32B C33B -177.5(6) . . . . ?
N6B C32B C33B C34B -1.5(9) . . . . ?
N11B C31B C32B N6B -175.7(5) . . . . ?
N11B C31B C32B C33B 3.8(10) . . . . ?
C1B N1B C39B N7B 1.1(6) . . . . ?
C1B N1B C39B C20B -177.5(5) . . . . ?
C1B C2B C3B C4B 1.4(12) . . . . ?
C2B C1B C6B N7B -177.6(6) . . . . ?
C2B C1B C6B C5B 2.4(10) . . . . ?
C2B C3B C4B C5B -1.1(13) . . . . ?
C3B C4B C5B C6B 1.3(12) . . . . ?
C4B C5B C6B N7B 178.1(7) . . . . ?
C4B C5B C6B C1B -2.0(11) . . . . ?
C6B N7B C39B N1B -1.4(6) . . . . ?
C6B N7B C39B C20B 176.9(6) . . . . ?
C6B C1B C2B C3B -2.0(10) . . . . ?
C7B N7B C6B C1B -178.2(6) . . . . ?
C7B N7B C6B C5B 1.7(11) . . . . ?
C7B N7B C39B N1B 177.9(6) . . . . ?
C7B N7B C39B C20B -3.8(10) . . . . ?
C8B N2B C11B N8B -2.6(9) . . . . ?
C8B C9B C10B N8B -1.0(11) . . . . ?
C9B C8B C19B N3B 167.4(6) . . . . ?
C9B C8B C19B N9B -13.5(10) . . . . ?
C10B N8B C11B N2B -1.7(10) . . . . ?
C11B N2B C8B C9B 5.2(8) . . . . ?
C11B N2B C8B C19B -176.4(5) . . . . ?
C11B N8B C10B C9B 3.5(11) . . . . ?
C12B N3B C19B N9B 2.7(6) . . . . ?
C12B N3B C19B C8B -178.0(5) . . . . ?
C12B C13B C14B C15B -3.2(12) . . . . ?
C13B C12B C17B N9B -174.7(6) . . . . ?
C13B C12B C17B C16B 5.7(10) . . . . ?
C13B C14B C15B C16B 3.6(13) . . . . ?
C14B C15B C16B C17B 0.7(12) . . . . ?
C15B C16B C17B N9B 175.1(7) . . . . ?
C15B C16B C17B C12B -5.4(11) . . . . ?
C17B N9B C19B N3B -1.6(7) . . . . ?
C17B N9B C19B C8B 179.3(6) . . . . ?
C17B C12B C13B C14B -1.2(10) . . . . ?
C18B N9B C17B C12B -177.1(6) . . . . ?
C18B N9B C17B C16B 2.4(11) . . . . ?
C18B N9B C19B N3B 175.0(6) . . . . ?
C18B N9B C19B C8B -4.2(10) . . . . ?
C19B N3B C12B C13B 173.1(7) . . . . ?
C19B N3B C12B C17B -2.8(7) . . . . ?
C19B N9B C17B C12B -0.3(7) . . . . ?
C19B N9B C17B C16B 179.3(7) . . . . ?
C19B C8B C9B C10B 178.3(6) . . . . ?
C20B N4B C23B N10B -3.8(9) . . . . ?
C20B C21B C22B N10B -1.1(9) . . . . ?
C21B C20B C39B N1B 172.3(5) . . . . ?
C21B C20B C39B N7B -5.9(10) . . . . ?
C22B N10B C23B N4B 1.4(9) . . . . ?
C23B N4B C20B C21B 3.7(8) . . . . ?
C23B N4B C20B C39B 178.0(5) . . . . ?
C23B N10B C22B C21B 1.2(9) . . . . ?
C24B N5B C31B N11B -2.3(6) . . . . ?
C24B N5B C31B C32B 178.8(4) . . . . ?
C24B C25B C26B C27B -0.4(9) . . . . ?
C25B C24B C29B N11B -179.6(5) . . . . ?
C25B C24B C29B C28B -1.6(8) . . . . ?
C25B C26B C27B C28B -0.8(10) . . . . ?
C26B C27B C28B C29B 0.8(9) . . . . ?
C27B C28B C29B N11B 177.9(5) . . . . ?
C27B C28B C29B C24B 0.4(8) . . . . ?
C29B N11B C31B N5B 1.9(6) . . . . ?
C29B N11B C31B C32B -179.4(5) . . . . ?
C29B C24B C25B C26B 1.5(8) . . . . ?
C30B N11B C29B C24B -179.7(5) . . . . ?
C30B N11B C29B C28B 2.5(9) . . . . ?
C30B N11B C31B N5B -179.1(5) . . . . ?
C30B N11B C31B C32B -0.4(9) . . . . ?
C31B N5B C24B C25B -179.5(5) . . . . ?
C31B N5B C24B C29B 1.7(5) . . . . ?
C31B N11B C29B C24B -0.7(5) . . . . ?
C31B N11B C29B C28B -178.5(6) . . . . ?
C31B C32B C33B C34B 179.0(6) . . . . ?
C32B N6B C35B N12B -1.7(9) . . . . ?
C32B C33B C34B N12B 2.0(11) . . . . ?
C34B N12B C35B N6B 2.0(10) . . . . ?
C35B N6B C32B C31B -179.1(5) . . . . ?
C35B N6B C32B C33B 1.4(8) . . . . ?
C35B N12B C34B C33B -2.1(10) . . . . ?
C39B N1B C1B C2B 176.4(7) . . . . ?
C39B N1B C1B C6B -0.3(7) . . . . ?
C39B N7B C6B C1B 1.1(6) . . . . ?
C39B N7B C6B C5B -178.9(7) . . . . ?
C39B C20B C21B C22B -174.8(5) . . . . ?

loop_
_exptl_oxdiff_crystal_face_indexfrac_h
_exptl_oxdiff_crystal_face_indexfrac_k
_exptl_oxdiff_crystal_face_indexfrac_l
_exptl_oxdiff_crystal_face_x
_exptl_oxdiff_crystal_face_y
_exptl_oxdiff_crystal_face_z
-1.0002 0.0005 0.0012 0.0197 0.0735 -0.0298
-0.0002 1.0002 0.0003 0.0554 -0.0290 -0.0351
0.0002 -1.0002 -0.0003 -0.0554 0.0290 0.0351
-0.0010 0.0005 -0.9999 -0.0448 -0.0029 -0.0681
1.0002 -0.0005 -0.0012 -0.0197 -0.0735 0.0298
0.0010 -0.0005 0.9999 0.0448 0.0029 0.0681
